data_2011039
loop_
_publ_author_name
'Sassmannshausen, J\"org'
'Rust, J\"org'
'Goddard, Richard'

_publ_section_title
;
 Tribenzyl{\h^5^-[2-(<i>p</i>-tolyl)prop-2-yl]cyclopentadienyl}zirconium
;
_journal_issue 6
_journal_name_full 'Acta Crystallographica Section C'
_journal_page_first e236
_journal_page_last e237
_journal_paper_doi 10.1107/S0108270100006089
_journal_volume 56
_journal_year 2000
_chemical_formula_iupac '[Zr (C7 H7)3 (C15 H17)]'
_chemical_formula_moiety 'C36 H38 Zr'
_chemical_formula_sum 'C36 H38 Zr'
_chemical_formula_weight 561.88
_chemical_name_systematic
;
(\h^5^-(2-(p-tolyl)prop-2-yl)cyclopentadienyl)-tribenzylzirconium
;
_space_group_IT_number 14
_symmetry_cell_setting monoclinic
_symmetry_space_group_name_Hall '-P 2ybc'
_symmetry_space_group_name_H-M 'P 1 21/c 1'
_cell_angle_alpha 90.00
_cell_angle_beta 111.395(2)
_cell_angle_gamma 90.00
_cell_formula_units_Z 8
_cell_length_a 25.0892(18)
_cell_length_b 11.0572(8)
_cell_length_c 22.0033(15)
_cell_measurement_reflns_used 14107
_cell_measurement_temperature 100
_cell_measurement_theta_max 28.00
_cell_measurement_theta_min 1.86
_cell_volume 5683.4(7)
_computing_cell_refinement SMART
_computing_data_collection 'SMART (Siemens, 1995)'
_computing_data_reduction 'SAINT (Siemens, 1995)'
_computing_structure_refinement 'SHELXL97 (Sheldrick, 1997)'
_computing_structure_solution 'SHELXS97 (Sheldrick, 1990)'
_diffrn_ambient_temperature 100
_diffrn_measured_fraction_theta_full .978
_diffrn_measured_fraction_theta_max .978
_diffrn_measurement_device_type 'Siemens SMART'
_diffrn_measurement_method 'CCD \w'
_diffrn_radiation_monochromator graphite
_diffrn_radiation_source 'fine-focus sealed tube'
_diffrn_radiation_type MoK\a
_diffrn_radiation_wavelength .71073
_diffrn_reflns_av_R_equivalents .128
_diffrn_reflns_av_sigmaI/netI .0955
_diffrn_reflns_limit_h_max 33
_diffrn_reflns_limit_h_min -21
_diffrn_reflns_limit_k_max 14
_diffrn_reflns_limit_k_min -14
_diffrn_reflns_limit_l_max 26
_diffrn_reflns_limit_l_min -28
_diffrn_reflns_number 49130
_diffrn_reflns_theta_full 28.00
_diffrn_reflns_theta_max 28.00
_diffrn_reflns_theta_min 1.86
_diffrn_standards_decay_% .0
_diffrn_standards_number 0
_exptl_absorpt_coefficient_mu .409
_exptl_absorpt_correction_T_max .956
_exptl_absorpt_correction_T_min .844
_exptl_absorpt_correction_type '\y scan'
_exptl_absorpt_process_details '(XPREP; Siemens, 1995)'
_exptl_crystal_colour yellow
_exptl_crystal_density_diffrn 1.313
_exptl_crystal_density_meas ?
_exptl_crystal_density_method none
_exptl_crystal_description prism
_exptl_crystal_F_000 2352
_exptl_crystal_size_max .53
_exptl_crystal_size_mid .42
_exptl_crystal_size_min .11
_refine_diff_density_max .77
_refine_diff_density_min -1.15
_refine_ls_extinction_method none
_refine_ls_goodness_of_fit_ref 1.016
_refine_ls_hydrogen_treatment mixed
_refine_ls_matrix_type full
_refine_ls_number_parameters 715
_refine_ls_number_reflns 13434
_refine_ls_number_restraints 0
_refine_ls_restrained_S_all 1.016
_refine_ls_R_factor_all .084
_refine_ls_R_factor_gt .044
_refine_ls_shift/su_max .001
_refine_ls_shift/su_mean .000
_refine_ls_structure_factor_coef Fsqd
_refine_ls_weighting_details 'calc w = 1/[\s^2^(Fo^2^)+(0.0403P)^2^] where P = (Fo^2^+2Fc^2^)/3'
_refine_ls_weighting_scheme calc
_refine_ls_wR_factor_ref .100
_reflns_number_gt 9028
_reflns_number_total 13434
_reflns_threshold_expression I>2\s(I)
_cod_data_source_file qa0288.cif
_cod_data_source_block I
_cod_depositor_comments
;
The following automatic conversions were performed:

'_exptl_crystal_density_meas' value 'none' was changed to '?' - the
value is perceived as not measured.

Automatic conversion script
Id: cif_fix_values 3008 2015-01-20 13:52:24Z robertas 
;
_cod_original_sg_symbol_H-M 'P 21/c'
_cod_database_code 2011039
_cod_database_fobs_code 2011039

loop_
_symmetry_equiv_pos_as_xyz
'x, y, z'
'-x, y+1/2, -z+1/2'
'-x, -y, -z'
'x, -y-1/2, z-1/2'

loop_
_atom_site_label
_atom_site_fract_x
_atom_site_fract_y
_atom_site_fract_z
_atom_site_U_iso_or_equiv
_atom_site_adp_type
_atom_site_calc_flag
_atom_site_refinement_flags
_atom_site_occupancy
_atom_site_disorder_assembly
_atom_site_disorder_group
_atom_site_type_symbol
C1 .00458(9) .8090(2) .40595(12) .0180(5) Uani d . 1 . . C
C1' -.47419(9) .7212(2) .41298(13) .0206(6) Uani d . 1 . . C
C2 .00522(9) .8255(2) .34239(13) .0189(5) Uani d . 1 . . C
H2 -.0238 .8030 .3037 .023 Uiso calc R 1 . . H
C2' -.48298(10) .7037(2) .34595(13) .0225(6) Uani d . 1 . . C
H2' -.5154 .7264 .3107 .027 Uiso calc R 1 . . H
C3 .05691(10) .8813(2) .34729(13) .0223(6) Uani d . 1 . . C
H3 .0675 .9038 .3126 .027 Uiso calc R 1 . . H
C3' -.43415(10) .6461(2) .34201(14) .0236(6) Uani d . 1 . . C
H3' -.4292 .6223 .3039 .028 Uiso calc R 1 . . H
C4 .08977(10) .8970(2) .41395(13) .0246(6) Uani d . 1 . . C
H4 .1262 .9305 .4312 .029 Uiso calc R 1 . . H
C4' -.39428(10) .6309(2) .40586(14) .0263(6) Uani d . 1 . . C
H4' -.3580 .5968 .4173 .032 Uiso calc R 1 . . H
C5 .05748(10) .8530(2) .44995(13) .0220(6) Uani d . 1 . . C
H5 .0691 .8529 .4952 .026 Uiso calc R 1 . . H
C5' -.41889(10) .6764(2) .44960(13) .0233(6) Uani d . 1 . . C
H5' -.4017 .6769 .4949 .028 Uiso calc R 1 . . H
C6 -.04800(10) .7679(2) .42002(13) .0221(6) Uani d . 1 . . C
C6' -.52008(10) .7671(2) .43763(13) .0217(6) Uani d . 1 . . C
C7 -.03706(11) .7730(3) .49349(13) .0278(6) Uani d . 1 . . C
H7A -.0067 .7182 .5165 .042 Uiso calc R 1 . . H
H7B -.0713 .7503 .5006 .042 Uiso calc R 1 . . H
H7C -.0264 .8538 .5093 .042 Uiso calc R 1 . . H
C7' -.49796(10) .7676(3) .51239(12) .0279(6) Uani d . 1 . . C
H7'1 -.4843 .6884 .5285 .042 Uiso calc R 1 . . H
H7'2 -.5285 .7900 .5267 .042 Uiso calc R 1 . . H
H7'3 -.4672 .8248 .5288 .042 Uiso calc R 1 . . H
C8 -.06484(10) .6398(2) .39465(13) .0260(6) Uani d . 1 . . C
H8A -.0732 .6378 .3485 .039 Uiso calc R 1 . . H
H8B -.0981 .6153 .4033 .039 Uiso calc R 1 . . H
H8C -.0338 .5855 .4162 .039 Uiso calc R 1 . . H
C8' -.53848(10) .8946(2) .41174(14) .0274(6) Uani d . 1 . . C
H8'1 -.5056 .9468 .4248 .041 Uiso calc R 1 . . H
H8'2 -.5659 .9246 .4292 .041 Uiso calc R 1 . . H
H8'3 -.5555 .8926 .3650 .041 Uiso calc R 1 . . H
C9 -.09636(10) .8592(2) .38606(12) .0215(6) Uani d . 1 . . C
C9' -.57162(10) .6779(2) .41393(13) .0225(6) Uani d . 1 . . C
C10 -.15310(10) .8242(3) .35481(14) .0283(6) Uani d . 1 . . C
H10 -.1626 .7427 .3529 .034 Uiso calc R 1 . . H
C10' -.62687(10) .7165(3) .40445(14) .0316(7) Uani d . 1 . . C
H10' -.6335 .7974 .4109 .038 Uiso calc R 1 . . H
C11 -.19577(10) .9087(3) .32641(14) .0301(7) Uani d . 1 . . C
H11 -.2333 .8824 .3058 .036 Uiso calc R 1 . . H
C11' -.67235(11) .6351(3) .38547(15) .0351(7) Uani d . 1 . . C
H11' -.7090 .6631 .3790 .042 Uiso calc R 1 . . H
C12 -.18390(10) 1.0315(3) .32788(13) .0270(6) Uani d . 1 . . C
C12' -.66458(10) .5141(3) .37597(13) .0285(6) Uani d . 1 . . C
C13 -.12721(10) 1.0666(2) .35971(13) .0249(6) Uani d . 1 . . C
H13 -.1178 1.1482 .3622 .030 Uiso calc R 1 . . H
C13' -.60917(10) .4756(3) .38682(13) .0273(6) Uani d . 1 . . C
H13' -.6024 .3943 .3814 .033 Uiso calc R 1 . . H
C14 -.08450(10) .9819(2) .38779(12) .0243(6) Uani d . 1 . . C
H14 -.0470 1.0081 .4083 .029 Uiso calc R 1 . . H
C14' -.56355(10) .5564(2) .40560(13) .0251(6) Uani d . 1 . . C
H14' -.5269 .5281 .4127 .030 Uiso calc R 1 . . H
C15 -.23065(11) 1.1220(3) .29601(15) .0370(7) Uani d . 1 . . C
H15A -.2193 1.1999 .3158 .056 Uiso calc R 1 . . H
H15B -.2652 1.0968 .3016 .056 Uiso calc R 1 . . H
H15C -.2372 1.1270 .2503 .056 Uiso calc R 1 . . H
C15' -.71388(11) .4248(3) .35314(15) .0396(8) Uani d . 1 . . C
H15D -.7154 .3801 .3899 .059 Uiso calc R 1 . . H
H15E -.7083 .3700 .3222 .059 Uiso calc R 1 . . H
H15F -.7492 .4679 .3329 .059 Uiso calc R 1 . . H
C16 .16926(10) .7075(3) .37806(14) .0236(6) Uani d . 1 . . C
C16' -.46204(11) .9524(3) .29623(14) .0255(6) Uani d . 1 . . C
C17 .17362(9) .8054(2) .33404(13) .0216(6) Uani d . 1 . . C
C17' -.43788(9) 1.0762(2) .30560(12) .0225(6) Uani d . 1 . . C
C18 .14364(10) .7996(3) .26632(13) .0284(6) Uani d . 1 . . C
H18 .1224 .7308 .2484 .034 Uiso calc R 1 . . H
C18' -.45638(10) 1.1635(2) .33950(13) .0262(6) Uani d . 1 . . C
H18' -.4846 1.1431 .3558 .031 Uiso calc R 1 . . H
C19 .14501(11) .8942(3) .22551(14) .0321(7) Uani d . 1 . . C
H19 .1243 .8887 .1809 .039 Uiso calc R 1 . . H
C19' -.43385(11) 1.2798(3) .34944(14) .0309(7) Uani d . 1 . . C
H19' -.4467 1.3357 .3726 .037 Uiso calc R 1 . . H
C20 .17688(11) .9965(3) .25055(14) .0332(7) Uani d . 1 . . C
H20 .1778 1.0602 .2233 .040 Uiso calc R 1 . . H
C20' -.39220(10) 1.3127(2) .32492(14) .0290(7) Uani d . 1 . . C
H20' -.3772 1.3907 .3311 .035 Uiso calc R 1 . . H
C21 .20784(10) 1.0026(2) .31762(15) .0311(7) Uani d . 1 . . C
H21 .2299 1.0707 .3351 .037 Uiso calc R 1 . . H
C21' -.37328(10) 1.2280(2) .29120(13) .0275(6) Uani d . 1 . . C
H21' -.3453 1.2491 .2747 .033 Uiso calc R 1 . . H
C22 .20609(10) .9090(2) .35808(13) .0246(6) Uani d . 1 . . C
H22 .2271 .9150 .4026 .029 Uiso calc R 1 . . H
C22' -.39563(10) 1.1119(2) .28172(13) .0243(6) Uani d . 1 . . C
H22' -.3822 1.0563 .2589 .029 Uiso calc R 1 . . H
C23 .03338(11) .5757(3) .30084(14) .0249(6) Uani d . 1 . . C
C23' -.38497(11) .9626(3) .47763(14) .0255(6) Uani d . 1 . . C
C24 .05762(10) .4522(2) .31210(12) .0214(6) Uani d . 1 . . C
C24' -.32456(10) .9563(2) .48570(12) .0233(6) Uani d . 1 . . C
C25 .10615(9) .4200(2) .29851(12) .0228(6) Uani d . 1 . . C
H25 .1234 .4776 .2809 .027 Uiso calc R 1 . . H
C25' -.30070(10) 1.0363(2) .45273(13) .0248(6) Uani d . 1 . . C
H25' -.3221 1.1019 .4302 .030 Uiso calc R 1 . . H
C26 .12923(10) .3043(2) .31068(13) .0258(6) Uani d . 1 . . C
H26 .1615 .2856 .3012 .031 Uiso calc R 1 . . H
C26' -.24605(10) 1.0187(3) .45347(14) .0312(7) Uani d . 1 . . C
H26' -.2311 1.0728 .4314 .037 Uiso calc R 1 . . H
C27 .10458(10) .2170(2) .33669(13) .0270(6) Uani d . 1 . . C
H27 .1201 .1397 .3451 .032 Uiso calc R 1 . . H
C27' -.21318(11) .9227(3) .48619(15) .0362(8) Uani d . 1 . . C
H27' -.1767 .9110 .4857 .043 Uiso calc R 1 . . H
C28 .05614(11) .2462(2) .35018(13) .0282(6) Uani d . 1 . . C
H28 .0388 .1877 .3671 .034 Uiso calc R 1 . . H
C28' -.23511(11) .8439(3) .51985(15) .0385(8) Uani d . 1 . . C
H28' -.2127 .7804 .5434 .046 Uiso calc R 1 . . H
C29 .03377(10) .3613(2) .33864(13) .0243(6) Uani d . 1 . . C
H29 .0018 .3794 .3488 .029 Uiso calc R 1 . . H
C29' -.28983(11) .8588(2) .51880(14) .0305(7) Uani d . 1 . . C
H29' -.3043 .8031 .5405 .037 Uiso calc R 1 . . H
C30 .08257(11) .5656(3) .48134(14) .0258(6) Uani d . 1 . . C
C30' -.32755(11) .8171(3) .34800(15) .0256(6) Uani d . 1 . . C
C31 .14472(10) .5626(2) .50287(13) .0239(6) Uani d . 1 . . C
C31' -.32877(9) .7179(2) .30227(13) .0218(6) Uani d . 1 . . C
C32 .17936(11) .6512(2) .54461(13) .0279(6) Uani d . 1 . . C
H32 .1624 .7071 .5635 .033 Uiso calc R 1 . . H
C32' -.36419(11) .7221(3) .23607(13) .0295(7) Uani d . 1 . . C
H32' -.3867 .7901 .2198 .035 Uiso calc R 1 . . H
C33 .23750(11) .6583(2) .55854(14) .0323(7) Uani d . 1 . . C
H33 .2593 .7163 .5876 .039 Uiso calc R 1 . . H
C33' -.36616(11) .6267(3) .19453(14) .0355(7) Uani d . 1 . . C
H33' -.3901 .6316 .1509 .043 Uiso calc R 1 . . H
C34 .26347(11) .5784(3) .52889(14) .0338(7) Uani d . 1 . . C
H34 .3024 .5845 .5368 .041 Uiso calc R 1 . . H
C34' -.33338(11) .5246(3) .21670(15) .0361(7) Uani d . 1 . . C
H34' -.3352 .4606 .1886 .043 Uiso calc R 1 . . H
C35 .23102(11) .4903(3) .48790(14) .0333(7) Uani d . 1 . . C
H35 .2485 .4357 .4689 .040 Uiso calc R 1 . . H
C35' -.29761(11) .5193(3) .28187(15) .0320(7) Uani d . 1 . . C
H35' -.2748 .4514 .2975 .038 Uiso calc R 1 . . H
C36 .17261(11) .4816(2) .47443(13) .0283(6) Uani d . 1 . . C
H36 .1515 .4215 .4463 .034 Uiso calc R 1 . . H
C36' -.29547(10) .6140(2) .32376(14) .0252(6) Uani d . 1 . . C
H36' -.2713 .6084 .3673 .030 Uiso calc R 1 . . H
H16A .1736(12) .632(3) .3658(15) .046(10) Uiso d . 1 . . H
H16B .2009(9) .710(2) .4229(12) .015(6) Uiso d . 1 . . H
H16C -.4604(11) .912(3) .2610(14) .036(9) Uiso d . 1 . . H
H16D -.4997(12) .951(2) .2964(13) .040(8) Uiso d . 1 . . H
H23A -.0038(11) .572(2) .2941(12) .022(7) Uiso d . 1 . . H
H23B .0407(10) .618(2) .2683(13) .022(7) Uiso d . 1 . . H
H23C -.4001(10) 1.037(3) .4652(13) .028(8) Uiso d . 1 . . H
H23D -.3949(11) .921(3) .5110(14) .036(8) Uiso d . 1 . . H
H30A .0650(10) .492(2) .4639(13) .029(7) Uiso d . 1 . . H
H30B .0674(9) .605(2) .5091(11) .009(6) Uiso d . 1 . . H
H30C -.2902(11) .820(2) .3863(13) .032(8) Uiso d . 1 . . H
H30D -.3292(11) .889(3) .3277(13) .031(8) Uiso d . 1 . . H
Zr1 .084476(9) .67666(2) .393830(12) .01870(7) Uani d . 1 . . Zr
Zr1' -.401236(9) .85037(2) .384167(12) .01936(7) Uani d . 1 . . Zr

loop_
_atom_site_aniso_label
_atom_site_aniso_U_11
_atom_site_aniso_U_22
_atom_site_aniso_U_33
_atom_site_aniso_U_12
_atom_site_aniso_U_13
_atom_site_aniso_U_23
C1 .0201(12) .0152(13) .0191(14) .0015(9) .0079(10) .0016(12)
C1' .0192(12) .0196(14) .0218(15) -.0024(9) .0059(10) .0010(12)
C2 .0178(12) .0167(13) .0212(14) .0036(9) .0058(10) .0017(12)
C2' .0194(12) .0196(14) .0274(16) -.0049(9) .0071(11) -.0026(13)
C3 .0266(13) .0168(14) .0268(16) .0052(10) .0135(11) .0068(13)
C3' .0292(14) .0180(14) .0258(16) -.0048(10) .0128(11) -.0072(13)
C4 .0217(13) .0193(14) .0317(16) -.0011(10) .0087(11) -.0012(13)
C4' .0235(13) .0186(14) .0379(18) .0052(10) .0126(12) .0021(13)
C5 .0261(13) .0203(14) .0172(14) .0003(10) .0052(10) -.0047(12)
C5' .0230(13) .0208(14) .0242(15) .0015(10) .0064(11) .0038(13)
C6 .0245(13) .0237(15) .0200(15) -.0019(10) .0103(11) -.0007(13)
C6' .0219(12) .0196(14) .0237(15) .0026(10) .0082(11) .0005(12)
C7 .0327(14) .0305(16) .0225(16) -.0024(11) .0128(12) .0017(14)
C7' .0241(13) .0337(17) .0272(16) -.0006(11) .0108(11) -.0029(14)
C8 .0291(14) .0238(15) .0260(16) -.0043(11) .0112(12) .0004(13)
C8' .0260(13) .0237(15) .0341(17) .0021(11) .0127(12) -.0031(14)
C9 .0237(13) .0273(15) .0159(14) .0004(10) .0101(10) -.0023(12)
C9' .0239(13) .0253(15) .0185(14) .0025(10) .0078(10) .0033(13)
C10 .0282(14) .0280(16) .0330(17) -.0047(11) .0163(12) -.0036(14)
C10' .0287(14) .0294(16) .0381(18) .0032(11) .0137(13) .0004(15)
C11 .0175(13) .0384(18) .0357(18) -.0020(11) .0113(12) -.0014(15)
C11' .0194(13) .0426(19) .044(2) .0021(12) .0127(12) .0005(16)
C12 .0261(14) .0366(17) .0218(15) .0053(11) .0129(11) .0024(14)
C12' .0244(14) .0351(17) .0238(15) -.0041(11) .0063(11) .0058(14)
C13 .0294(14) .0243(15) .0230(15) .0005(11) .0118(11) -.0012(13)
C13' .0320(14) .0262(16) .0229(16) -.0011(11) .0092(12) .0040(13)
C14 .0240(13) .0282(16) .0198(15) .0001(10) .0070(11) -.0036(13)
C14' .0249(13) .0272(16) .0249(16) .0024(10) .0112(11) .0021(13)
C15 .0276(15) .0426(19) .0405(19) .0051(12) .0119(13) -.0001(16)
C15' .0320(16) .043(2) .043(2) -.0074(13) .0132(14) .0040(17)
C16 .0217(13) .0217(16) .0246(16) .0026(10) .0053(11) .0023(14)
C16' .0232(14) .0255(16) .0253(17) -.0011(10) .0056(12) -.0004(14)
C17 .0178(12) .0234(15) .0254(15) .0056(10) .0100(10) .0043(13)
C17' .0168(12) .0282(15) .0181(14) .0031(10) .0013(10) .0051(13)
C18 .0220(13) .0330(17) .0303(17) .0001(11) .0096(12) .0003(14)
C18' .0241(13) .0308(16) .0245(16) .0037(11) .0096(11) .0055(13)
C19 .0298(15) .0432(19) .0254(16) .0062(12) .0125(12) .0076(15)
C19' .0315(15) .0283(16) .0327(18) .0067(11) .0115(13) -.0018(14)
C20 .0334(15) .0346(18) .0365(19) .0090(12) .0186(13) .0140(16)
C20' .0271(14) .0219(15) .0305(17) .0005(11) .0015(12) .0007(14)
C21 .0280(14) .0246(16) .0437(19) -.0006(11) .0166(13) .0011(15)
C21' .0151(12) .0335(16) .0308(17) .0019(10) .0047(11) .0051(14)
C22 .0191(12) .0287(16) .0255(16) .0012(10) .0076(11) -.0003(13)
C22' .0230(13) .0271(15) .0185(15) .0060(10) .0024(10) .0020(13)
C23 .0238(15) .0259(16) .0240(16) -.0007(11) .0076(12) -.0038(14)
C23' .0260(14) .0246(16) .0243(16) -.0004(11) .0072(12) -.0001(14)
C24 .0237(13) .0226(14) .0131(14) -.0034(10) .0009(10) -.0056(12)
C24' .0254(13) .0214(14) .0172(14) -.0011(10) .0008(10) -.0089(12)
C25 .0211(13) .0261(15) .0180(14) -.0037(10) .0032(10) -.0025(12)
C25' .0228(13) .0238(15) .0233(15) -.0006(10) .0031(11) -.0046(13)
C26 .0207(13) .0304(16) .0233(15) .0009(10) .0045(11) -.0041(13)
C26' .0268(14) .0301(17) .0345(18) -.0078(11) .0086(12) -.0123(15)
C27 .0283(14) .0249(15) .0226(15) .0023(11) .0030(11) -.0023(13)
C27' .0207(14) .0352(18) .046(2) -.0022(12) .0047(13) -.0208(16)
C28 .0349(15) .0259(16) .0211(15) -.0082(11) .0072(12) .0001(14)
C28' .0306(15) .0247(16) .040(2) .0073(11) -.0110(13) -.0102(15)
C29 .0222(13) .0320(16) .0191(15) -.0032(10) .0082(10) -.0074(13)
C29' .0315(15) .0228(15) .0268(17) -.0018(11) -.0019(12) -.0026(14)
C30 .0319(15) .0234(16) .0198(16) .0013(12) .0070(12) .0038(14)
C30' .0239(14) .0220(16) .0291(17) -.0041(11) .0075(12) -.0023(14)
C31 .0317(14) .0196(14) .0155(14) .0010(10) .0027(11) .0086(12)
C31' .0190(12) .0259(15) .0233(15) -.0052(10) .0110(11) -.0048(13)
C32 .0337(15) .0234(15) .0209(15) .0056(11) .0034(11) .0021(13)
C32' .0285(14) .0342(17) .0256(16) -.0010(11) .0094(12) -.0018(14)
C33 .0351(15) .0236(16) .0260(17) .0005(11) -.0033(12) -.0006(14)
C33' .0310(15) .053(2) .0217(16) -.0092(13) .0086(12) -.0105(16)
C34 .0257(14) .0320(17) .0342(18) .0042(11) -.0003(12) .0069(15)
C34' .0334(15) .0389(19) .0393(19) -.0101(13) .0171(14) -.0203(16)
C35 .0375(16) .0279(16) .0292(17) .0118(12) .0060(13) .0061(15)
C35' .0291(14) .0275(16) .045(2) -.0017(11) .0206(13) -.0028(15)
C36 .0342(15) .0210(15) .0231(16) .0021(11) .0027(12) .0031(13)
C36' .0224(13) .0305(16) .0258(16) -.0010(10) .0125(11) -.0011(14)
Zr1 .01835(12) .01805(14) .01742(14) .00055(9) .00382(9) .00170(11)
Zr1' .01684(12) .01983(14) .01948(14) -.00036(9) .00431(9) -.00150(11)

loop_
_atom_type_symbol
_atom_type_description
_atom_type_scat_dispersion_real
_atom_type_scat_dispersion_imag
_atom_type_scat_source
C C .0033 .0016 'International Tables Vol C Tables 4.2.6.8 and 6.1.1.4'
H H .0000 .0000 'International Tables Vol C Tables 4.2.6.8 and 6.1.1.4'
Zr Zr -2.9673 .5597 'International Tables Vol C Tables 4.2.6.8 and 6.1.1.4'

loop_
_geom_angle_atom_site_label_1
_geom_angle_atom_site_label_2
_geom_angle_atom_site_label_3
_geom_angle
_geom_angle_publ_flag
C5 C1 C2 106.6(2) n
C5 C1 C6 128.8(2) n
C2 C1 C6 124.0(2) n
C5 C1 Zr1 72.19(13) n
C2 C1 Zr1 71.38(13) n
C6 C1 Zr1 127.85(16) n
C5' C1' C2' 106.9(2) n
C5' C1' C6' 128.6(2) n
C2' C1' C6' 124.2(2) n
C5' C1' Zr1' 72.38(14) n
C2' C1' Zr1' 71.08(13) n
C6' C1' Zr1' 126.79(17) n
C3 C2 C1 108.9(2) n
C3 C2 Zr1 72.29(13) n
C1 C2 Zr1 76.29(13) n
C3 C2 H2 125.6 n
C1 C2 H2 125.6 n
Zr1 C2 H2 117.7 n
C3' C2' C1' 108.4(2) n
C3' C2' Zr1' 71.97(13) n
C1' C2' Zr1' 76.45(14) n
C3' C2' H2' 125.8 n
C1' C2' H2' 125.8 n
Zr1' C2' H2' 117.7 n
C2 C3 C4 107.9(2) n
C2 C3 Zr1 75.00(14) n
C4 C3 Zr1 73.31(15) n
C2 C3 H3 126.0 n
C4 C3 H3 126.0 n
Zr1 C3 H3 117.6 n
C4' C3' C2' 108.0(2) n
C4' C3' Zr1' 73.46(15) n
C2' C3' Zr1' 75.07(14) n
C4' C3' H3' 126.0 n
C2' C3' H3' 126.0 n
Zr1' C3' H3' 117.5 n
C3 C4 C5 107.7(2) n
C3 C4 Zr1 73.64(15) n
C5 C4 Zr1 75.87(15) n
C3 C4 H4 126.1 n
C5 C4 H4 126.1 n
Zr1 C4 H4 116.5 n
C3' C4' C5' 108.0(2) n
C3' C4' Zr1' 73.42(15) n
C5' C4' Zr1' 76.31(15) n
C3' C4' H4' 126.0 n
C5' C4' H4' 126.0 n
Zr1' C4' H4' 116.4 n
C4 C5 C1 108.8(2) n
C4 C5 Zr1 71.39(14) n
C1 C5 Zr1 75.66(14) n
C4 C5 H5 125.6 n
C1 C5 H5 125.6 n
Zr1 C5 H5 119.1 n
C4' C5' C1' 108.6(2) n
C4' C5' Zr1' 70.94(15) n
C1' C5' Zr1' 75.48(15) n
C4' C5' H5' 125.7 n
C1' C5' H5' 125.7 n
Zr1' C5' H5' 119.6 n
C8 C6 C1 110.3(2) n
C8 C6 C7 109.8(2) n
C1 C6 C7 111.4(2) n
C8 C6 C9 111.5(2) n
C1 C6 C9 106.9(2) n
C7 C6 C9 107.0(2) n
C1' C6' C8' 109.8(2) n
C1' C6' C7' 110.98(19) n
C8' C6' C7' 109.8(2) n
C1' C6' C9' 108.2(2) n
C8' C6' C9' 111.01(19) n
C7' C6' C9' 107.1(2) n
C6 C7 H7A 109.5 n
C6 C7 H7B 109.5 n
H7A C7 H7B 109.5 n
C6 C7 H7C 109.5 n
H7A C7 H7C 109.5 n
H7B C7 H7C 109.5 n
C6' C7' H7'1 109.5 n
C6' C7' H7'2 109.5 n
H7'1 C7' H7'2 109.5 n
C6' C7' H7'3 109.5 n
H7'1 C7' H7'3 109.5 n
H7'2 C7' H7'3 109.5 n
C6 C8 H8A 109.5 n
C6 C8 H8B 109.5 n
H8A C8 H8B 109.5 n
C6 C8 H8C 109.5 n
H8A C8 H8C 109.5 n
H8B C8 H8C 109.5 n
C6' C8' H8'1 109.5 n
C6' C8' H8'2 109.5 n
H8'1 C8' H8'2 109.5 n
C6' C8' H8'3 109.5 n
H8'1 C8' H8'3 109.5 n
H8'2 C8' H8'3 109.5 n
C14 C9 C10 117.1(2) n
C14 C9 C6 120.2(2) n
C10 C9 C6 122.6(2) n
C14' C9' C10' 117.7(2) n
C14' C9' C6' 121.1(2) n
C10' C9' C6' 121.1(2) n
C11 C10 C9 121.2(3) n
C11 C10 H10 119.4 n
C9 C10 H10 119.4 n
C9' C10' C11' 120.6(3) n
C9' C10' H10' 119.7 n
C11' C10' H10' 119.7 n
C10 C11 C12 121.6(2) n
C10 C11 H11 119.2 n
C12 C11 H11 119.2 n
C12' C11' C10' 121.8(2) n
C12' C11' H11' 119.1 n
C10' C11' H11' 119.1 n
C11 C12 C13 117.1(2) n
C11 C12 C15 121.0(2) n
C13 C12 C15 121.9(3) n
C11' C12' C13' 117.4(2) n
C11' C12' C15' 122.6(2) n
C13' C12' C15' 120.1(3) n
C14 C13 C12 121.2(3) n
C14 C13 H13 119.4 n
C12 C13 H13 119.4 n
C12' C13' C14' 121.1(3) n
C12' C13' H13' 119.4 n
C14' C13' H13' 119.4 n
C9 C14 C13 121.7(2) n
C9 C14 H14 119.2 n
C13 C14 H14 119.2 n
C9' C14' C13' 121.3(2) n
C9' C14' H14' 119.3 n
C13' C14' H14' 119.3 n
C12 C15 H15A 109.5 n
C12 C15 H15B 109.5 n
H15A C15 H15B 109.5 n
C12 C15 H15C 109.5 n
H15A C15 H15C 109.5 n
H15B C15 H15C 109.5 n
C12' C15' H15D 109.5 n
C12' C15' H15E 109.5 n
H15D C15' H15E 109.5 n
C12' C15' H15F 109.5 n
H15D C15' H15F 109.5 n
H15E C15' H15F 109.5 n
C17 C16 Zr1 119.93(16) y
C17 C16 H16A 116(2) n
Zr1 C16 H16A 97.3(18) n
C17 C16 H16B 113.3(13) n
Zr1 C16 H16B 107.1(13) n
H16A C16 H16B 100(2) n
C17' C16' Zr1' 103.08(16) y
C17' C16' H16C 115.3(18) n
Zr1' C16' H16C 105.0(18) n
C17' C16' H16D 112.1(17) n
Zr1' C16' H16D 110.3(17) n
H16C C16' H16D 110(2) n
C22 C17 C18 116.9(3) n
C22 C17 C16 121.6(2) n
C18 C17 C16 121.4(2) n
C18' C17' C22' 116.7(2) n
C18' C17' C16' 120.9(2) n
C22' C17' C16' 122.4(2) n
C19 C18 C17 121.5(3) n
C19 C18 H18 119.3 n
C17 C18 H18 119.3 n
C19' C18' C17' 121.8(2) n
C19' C18' H18' 119.1 n
C17' C18' H18' 119.1 n
C20 C19 C18 120.5(3) n
C20 C19 H19 119.7 n
C18 C19 H19 119.7 n
C20' C19' C18' 120.2(3) n
C20' C19' H19' 119.9 n
C18' C19' H19' 119.9 n
C19 C20 C21 118.7(3) n
C19 C20 H20 120.6 n
C21 C20 H20 120.6 n
C21' C20' C19' 119.0(3) n
C21' C20' H20' 120.5 n
C19' C20' H20' 120.5 n
C22 C21 C20 120.7(3) n
C22 C21 H21 119.7 n
C20 C21 H21 119.7 n
C20' C21' C22' 120.6(3) n
C20' C21' H21' 119.7 n
C22' C21' H21' 119.7 n
C21 C22 C17 121.7(3) n
C21 C22 H22 119.2 n
C17 C22 H22 119.2 n
C21' C22' C17' 121.6(2) n
C21' C22' H22' 119.2 n
C17' C22' H22' 119.2 n
C24 C23 Zr1 103.91(17) y
C24 C23 H23A 109.3(16) n
Zr1 C23 H23A 112.6(16) n
C24 C23 H23B 114.2(16) n
Zr1 C23 H23B 103.9(16) n
H23A C23 H23B 113(2) n
C24' C23' Zr1' 85.48(16) y
C24' C23' H23C 112.6(16) n
Zr1' C23' H23C 107.5(17) n
C24' C23' H23D 115.2(16) n
Zr1' C23' H23D 114.1(16) n
H23C C23' H23D 117(2) n
C25 C24 C29 116.3(2) n
C25 C24 C23 122.4(2) n
C29 C24 C23 121.3(2) n
C25' C24' C29' 116.6(2) n
C25' C24' C23' 121.6(2) n
C29' C24' C23' 121.1(3) n
C25' C24' Zr1' 99.13(16) n
C29' C24' Zr1' 102.73(16) n
C23' C24' Zr1' 60.90(14) n
C26 C25 C24 121.8(2) n
C26 C25 H25 119.1 n
C24 C25 H25 119.1 n
C26' C25' C24' 120.8(2) n
C26' C25' H25' 119.6 n
C24' C25' H25' 119.6 n
C27 C26 C25 120.4(2) n
C27 C26 H26 119.8 n
C25 C26 H26 119.8 n
C27' C26' C25' 121.3(3) n
C27' C26' H26' 119.4 n
C25' C26' H26' 119.4 n
C26 C27 C28 119.1(2) n
C26 C27 H27 120.5 n
C28 C27 H27 120.5 n
C26' C27' C28' 119.2(3) n
C26' C27' H27' 120.4 n
C28' C27' H27' 120.4 n
C29 C28 C27 120.3(2) n
C29 C28 H28 119.9 n
C27 C28 H28 119.9 n
C29' C28' C27' 120.4(3) n
C29' C28' H28' 119.8 n
C27' C28' H28' 119.8 n
C28 C29 C24 122.2(2) n
C28 C29 H29 118.9 n
C24 C29 H29 118.9 n
C28' C29' C24' 121.7(3) n
C28' C29' H29' 119.2 n
C24' C29' H29' 119.2 n
C31 C30 Zr1 86.43(16) y
C31 C30 H30A 113.7(15) n
Zr1 C30 H30A 105.8(17) n
C31 C30 H30B 116.1(14) n
Zr1 C30 H30B 115.9(14) n
H30A C30 H30B 115(2) n
C31' C30' Zr1' 122.36(17) y
C31' C30' H30C 112.2(15) n
Zr1' C30' H30C 109.0(15) n
C31' C30' H30D 109.1(18) n
Zr1' C30' H30D 97.6(16) n
H30C C30' H30D 104(2) n
C32 C31 C36 116.3(2) n
C32 C31 C30 122.0(2) n
C36 C31 C30 121.0(2) n
C32 C31 Zr1 105.84(17) n
C36 C31 Zr1 96.43(16) n
C30 C31 Zr1 60.23(14) n
C36' C31' C32' 116.9(3) n
C36' C31' C30' 121.1(2) n
C32' C31' C30' 122.0(2) n
C33 C32 C31 122.5(3) n
C33 C32 H32 118.8 n
C31 C32 H32 118.8 n
C33' C32' C31' 121.1(3) n
C33' C32' H32' 119.4 n
C31' C32' H32' 119.4 n
C32 C33 C34 119.8(3) n
C32 C33 H33 120.1 n
C34 C33 H33 120.1 n
C34' C33' C32' 121.2(3) n
C34' C33' H33' 119.4 n
C32' C33' H33' 119.4 n
C35 C34 C33 119.4(3) n
C35 C34 H34 120.3 n
C33 C34 H34 120.3 n
C33' C34' C35' 118.6(3) n
C33' C34' H34' 120.7 n
C35' C34' H34' 120.7 n
C34 C35 C36 121.1(3) n
C34 C35 H35 119.5 n
C36 C35 H35 119.5 n
C36' C35' C34' 120.7(3) n
C36' C35' H35' 119.7 n
C34' C35' H35' 119.7 n
C35 C36 C31 121.0(3) n
C35 C36 H36 119.5 n
C31 C36 H36 119.5 n
C35' C36' C31' 121.6(3) n
C35' C36' H36' 119.2 n
C31' C36' H36' 119.2 n
C23 Zr1 C30 108.33(11) n
C23 Zr1 C16 100.71(10) n
C30 Zr1 C16 120.53(9) n
C23 Zr1 C4 128.43(10) n
C30 Zr1 C4 113.12(10) n
C16 Zr1 C4 83.62(9) n
C23 Zr1 C3 95.50(10) n
C30 Zr1 C3 138.29(10) n
C16 Zr1 C3 86.36(9) n
C4 Zr1 C3 33.04(8) n
C23 Zr1 C2 79.76(9) n
C30 Zr1 C2 118.21(9) n
C16 Zr1 C2 117.29(9) n
C4 Zr1 C2 54.30(8) n
C3 Zr1 C2 32.70(8) n
C23 Zr1 C5 130.91(9) n
C30 Zr1 C5 84.93(10) n
C16 Zr1 C5 112.73(9) n
C4 Zr1 C5 32.74(8) n
C3 Zr1 C5 54.07(9) n
C2 Zr1 C5 53.52(8) n
C23 Zr1 C1 99.67(9) n
C30 Zr1 C1 87.82(9) n
C16 Zr1 C1 136.80(9) n
C4 Zr1 C1 54.10(7) n
C3 Zr1 C1 54.01(8) n
C2 Zr1 C1 32.32(8) n
C5 Zr1 C1 32.15(7) n
C23 Zr1 C31 122.06(9) n
C30 Zr1 C31 33.34(8) n
C16 Zr1 C31 87.33(9) n
C4 Zr1 C31 109.41(9) n
C3 Zr1 C31 142.43(9) n
C2 Zr1 C31 144.97(8) n
C5 Zr1 C31 95.23(8) n
C1 Zr1 C31 112.74(8) n
C16' Zr1' C30' 99.18(11) n
C16' Zr1' C23' 109.66(11) n
C30' Zr1' C23' 119.52(9) n
C16' Zr1' C3' 96.06(9) n
C30' Zr1' C3' 85.65(9) n
C23' Zr1' C3' 138.92(10) n
C16' Zr1' C4' 129.03(10) n
C30' Zr1' C4' 84.26(9) n
C23' Zr1' C4' 112.32(10) n
C3' Zr1' C4' 33.12(8) n
C16' Zr1' C2' 79.82(9) n
C30' Zr1' C2' 116.36(9) n
C23' Zr1' C2' 120.26(9) n
C3' Zr1' C2' 32.96(8) n
C4' Zr1' C2' 54.56(8) n
C16' Zr1' C5' 131.01(9) n
C30' Zr1' C5' 113.89(9) n
C23' Zr1' C5' 84.99(10) n
C3' Zr1' C5' 54.22(9) n
C4' Zr1' C5' 32.75(8) n
C2' Zr1' C5' 53.77(8) n
C16' Zr1' C1' 99.66(9) n
C30' Zr1' C1' 137.00(9) n
C23' Zr1' C1' 89.39(9) n
C3' Zr1' C1' 54.17(8) n
C4' Zr1' C1' 54.11(8) n
C2' Zr1' C1' 32.47(8) n
C5' Zr1' C1' 32.14(7) n
C16' Zr1' C24' 123.77(9) n
C30' Zr1' C24' 86.21(9) n
C23' Zr1' C24' 33.62(8) n
C3' Zr1' C24' 140.12(8) n
C4' Zr1' C24' 107.18(9) n
C2' Zr1' C24' 145.87(9) n
C5' Zr1' C24' 94.63(8) n
C1' Zr1' C24' 113.75(8) n

loop_
_geom_bond_atom_site_label_1
_geom_bond_atom_site_label_2
_geom_bond_site_symmetry_2
_geom_bond_distance
_geom_bond_publ_flag
C1 C5 . 1.413(3) n
C1 C2 . 1.416(3) n
C1 C6 . 1.530(3) n
C1 Zr1 . 2.573(2) n
C1' C5' . 1.416(3) n
C1' C2' . 1.423(4) n
C1' C6' . 1.527(3) n
C1' Zr1' . 2.576(2) n
C2 C3 . 1.404(3) n
C2 Zr1 . 2.510(2) n
C2 H2 . .9300 n
C2' C3' . 1.411(3) n
C2' Zr1' . 2.507(2) n
C2' H2' . .9300 n
C3 C4 . 1.407(4) n
C3 Zr1 . 2.476(2) n
C3 H3 . .9300 n
C3' C4' . 1.406(4) n
C3' Zr1' . 2.467(2) n
C3' H3' . .9300 n
C4 C5 . 1.410(3) n
C4 Zr1 . 2.471(3) n
C4 H4 . .9300 n
C4' C5' . 1.412(3) n
C4' Zr1' . 2.467(3) n
C4' H4' . .9300 n
C5 Zr1 . 2.529(2) n
C5 H5 . .9300 n
C5' Zr1' . 2.536(3) n
C5' H5' . .9300 n
C6 C8 . 1.525(3) n
C6 C7 . 1.539(3) n
C6 C9 . 1.545(3) n
C6' C8' . 1.528(3) n
C6' C7' . 1.532(4) n
C6' C9' . 1.557(3) n
C7 H7A . .9600 n
C7 H7B . .9600 n
C7 H7C . .9600 n
C7' H7'1 . .9600 n
C7' H7'2 . .9600 n
C7' H7'3 . .9600 n
C8 H8A . .9600 n
C8 H8B . .9600 n
C8 H8C . .9600 n
C8' H8'1 . .9600 n
C8' H8'2 . .9600 n
C8' H8'3 . .9600 n
C9 C14 . 1.387(4) n
C9 C10 . 1.391(3) n
C9' C14' . 1.380(4) n
C9' C10' . 1.391(3) n
C10 C11 . 1.386(4) n
C10 H10 . .9300 n
C10' C11' . 1.393(4) n
C10' H10' . .9300 n
C11 C12 . 1.388(4) n
C11 H11 . .9300 n
C11' C12' . 1.378(4) n
C11' H11' . .9300 n
C12 C13 . 1.392(3) n
C12 C15 . 1.506(4) n
C12' C13' . 1.389(3) n
C12' C15' . 1.518(4) n
C13 C14 . 1.387(3) n
C13 H13 . .9300 n
C13' C14' . 1.391(3) n
C13' H13' . .9300 n
C14 H14 . .9300 n
C14' H14' . .9300 n
C15 H15A . .9600 n
C15 H15B . .9600 n
C15 H15C . .9600 n
C15' H15D . .9600 n
C15' H15E . .9600 n
C15' H15F . .9600 n
C16 C17 . 1.483(4) n
C16 Zr1 . 2.302(2) n
C16 H16A . .90(3) n
C16 H16B . 1.02(2) n
C16' C17' . 1.480(4) n
C16' Zr1' . 2.278(3) n
C16' H16C . .91(3) n
C16' H16D . .95(3) n
C17 C22 . 1.393(3) n
C17 C18 . 1.404(4) n
C17' C18' . 1.399(4) n
C17' C22' . 1.401(3) n
C18 C19 . 1.388(4) n
C18 H18 . .9300 n
C18' C19' . 1.389(4) n
C18' H18' . .9300 n
C19 C20 . 1.378(4) n
C19 H19 . .9300 n
C19' C20' . 1.388(4) n
C19' H19' . .9300 n
C20 C21 . 1.396(4) n
C20 H20 . .9300 n
C20' C21' . 1.382(4) n
C20' H20' . .9300 n
C21 C22 . 1.377(4) n
C21 H21 . .9300 n
C21' C22' . 1.386(4) n
C21' H21' . .9300 n
C22 H22 . .9300 n
C22' H22' . .9300 n
C23 C24 . 1.478(4) n
C23 Zr1 . 2.272(3) n
C23 H23A . .89(2) n
C23 H23B . .93(3) n
C23' C24' . 1.462(4) n
C23' Zr1' . 2.307(3) n
C23' H23C . .90(3) n
C23' H23D . .97(3) n
C24 C25 . 1.402(3) n
C24 C29 . 1.402(3) n
C24' C25' . 1.408(4) n
C24' C29' . 1.410(3) n
C24' Zr1' . 2.632(2) y
C25 C26 . 1.389(4) n
C25 H25 . .9300 n
C25' C26' . 1.379(3) n
C25' H25' . .9300 n
C26 C27 . 1.378(4) n
C26 H26 . .9300 n
C26' C27' . 1.375(4) n
C26' H26' . .9300 n
C27 C28 . 1.390(4) n
C27 H27 . .9300 n
C27' C28' . 1.381(4) n
C27' H27' . .9300 n
C28 C29 . 1.377(4) n
C28 H28 . .9300 n
C28' C29' . 1.374(4) n
C28' H28' . .9300 n
C29 H29 . .9300 n
C29' H29' . .9300 n
C30 C31 . 1.456(4) n
C30 Zr1 . 2.299(3) n
C30 H30A . .94(3) n
C30 H30B . .94(2) n
C30' C31' . 1.480(4) n
C30' Zr1' . 2.293(3) n
C30' H30C . 1.01(3) n
C30' H30D . .90(3) n
C31 C32 . 1.406(3) n
C31 C36 . 1.415(4) n
C31 Zr1 . 2.643(2) y
C31' C36' . 1.398(3) n
C31' C32' . 1.403(4) n
C32 C33 . 1.379(4) n
C32 H32 . .9300 n
C32' C33' . 1.385(4) n
C32' H32' . .9300 n
C33 C34 . 1.393(4) n
C33 H33 . .9300 n
C33' C34' . 1.376(4) n
C33' H33' . .9300 n
C34 C35 . 1.374(4) n
C34 H34 . .9300 n
C34' C35' . 1.388(4) n
C34' H34' . .9300 n
C35 C36 . 1.389(4) n
C35 H35 . .9300 n
C35' C36' . 1.383(4) n
C35' H35' . .9300 n
C36 H36 . .9300 n
C36' H36' . .9300 n
